data_4132269
loop_
_publ_author_name
'Inoue, Yuki'
'Sakamaki, Daisuke'
'Tsutsui, Yusuke'
'Gon, Masayuki'
'Chujo, Yoshiki'
'Seki, Shu'

_publ_section_title
;
 Hash-Mark-Shaped Azaacene Tetramers with Axial Chirality.
;
_journal_issue 23
_journal_name_full 'Journal of the American Chemical Society'
_journal_page_first 7152
_journal_page_last 7158
_journal_paper_doi 10.1021/jacs.8b02689
_journal_volume 140
_journal_year 2018
_chemical_absolute_configuration 'CHOOSE rm ad rmad syn or unk'
_chemical_formula_moiety 'C98 H88 N8'
_chemical_formula_sum 'C98 H88 N8'
_chemical_formula_weight 1377.83
_space_group_crystal_system orthorhombic
_space_group_IT_number 43
_space_group_name_Hall 'F 2 -2d'
_space_group_name_H-M_alt 'F d d 2'
_atom_sites_solution_hydrogens geom
_atom_sites_solution_primary direct
_atom_sites_solution_secondary difmap
_cell_angle_alpha 90.0000
_cell_angle_beta 90.0000
_cell_angle_gamma 90.0000
_cell_formula_units_Z 8
_cell_length_a 33.435(7)
_cell_length_b 18.320(4)
_cell_length_c 24.428(5)
_cell_measurement_reflns_used 8330
_cell_measurement_temperature 143
_cell_measurement_theta_max 27.48
_cell_measurement_theta_min 3.04
_cell_volume 14963(5)
_computing_cell_refinement CrystalClear
_computing_data_collection 'CrystalClear (Rigaku/MSC Inc., 2006)'
_computing_data_reduction CrystalClear
_computing_molecular_graphics 'CrystalStructure 4.1'
_computing_publication_material 'CrystalStructure 4.1 (Rigaku, 2014)'
_computing_structure_refinement 'SHELXL97 (Sheldrick, 2008)'
_computing_structure_solution 'Il Milione (Burla, et al., 2007)'
_diffrn_ambient_temperature 143
_diffrn_detector_area_resol_mean 7.314
_diffrn_measured_fraction_theta_full 0.997
_diffrn_measured_fraction_theta_max 0.997
_diffrn_measurement_device_type 'Rigaku Saturn70'
_diffrn_measurement_method \w
_diffrn_radiation_type 'Mo K\a'
_diffrn_radiation_wavelength 0.71075
_diffrn_reflns_av_R_equivalents 0.0638
_diffrn_reflns_Laue_measured_fraction_full 0.000
_diffrn_reflns_Laue_measured_fraction_max 0.000
_diffrn_reflns_limit_h_max 43
_diffrn_reflns_limit_h_min -43
_diffrn_reflns_limit_k_max 23
_diffrn_reflns_limit_k_min -22
_diffrn_reflns_limit_l_max 22
_diffrn_reflns_limit_l_min -31
_diffrn_reflns_number 29912
_diffrn_reflns_point_group_measured_fraction_full 0.000
_diffrn_reflns_point_group_measured_fraction_max 0.000
_diffrn_reflns_theta_full 27.480
_diffrn_reflns_theta_max 27.480
_diffrn_reflns_theta_min 3.035
_diffrn_standards_number 0
_exptl_absorpt_coefficient_mu 0.072
_exptl_absorpt_correction_T_max 0.986
_exptl_absorpt_correction_T_min 0.888
_exptl_absorpt_correction_type multi-scan
_exptl_absorpt_process_details 'REQAB (Rigaku, 1998)'
_exptl_crystal_colour colorless
_exptl_crystal_density_diffrn 1.223
_exptl_crystal_density_method 'not measured'
_exptl_crystal_description prism
_exptl_crystal_F_000 5856.00
_exptl_crystal_size_max 0.200
_exptl_crystal_size_mid 0.200
_exptl_crystal_size_min 0.200
_refine_diff_density_max 0.30
_refine_diff_density_min -0.21
_refine_ls_abs_structure_details 'Flack, H. D. (1983), Acta Cryst. A39, 876-881.  2807 Friedel Pairs'
_refine_ls_abs_structure_Flack 0(3)
_refine_ls_extinction_method none
_refine_ls_goodness_of_fit_ref 1.074
_refine_ls_hydrogen_treatment constr
_refine_ls_number_parameters 478
_refine_ls_number_reflns 7192
_refine_ls_number_restraints 1
_refine_ls_R_factor_all 0.0893
_refine_ls_R_factor_gt 0.0668
_refine_ls_shift/su_max 0.026
_refine_ls_structure_factor_coef Fsqd
_refine_ls_weighting_details 'w = 1/[\s^2^(Fo^2^)+(0.0833P)^2^+4.1225P] where P=(Fo^2^+2Fc^2^)/3'
_refine_ls_weighting_scheme calc
_refine_ls_wR_factor_gt 0.1561
_refine_ls_wR_factor_ref 0.1703
_reflns_number_gt 5512
_reflns_number_total 7192
_reflns_threshold_expression F^2^>2.0\s(F^2^)
_cod_data_source_file ja8b02689_si_002.cif
_cod_data_source_block 151218_DP-Pr4_toluene-hex_b
_cod_database_code 4132269

loop_
_symmetry_equiv_pos_site_id
_space_group_symop_operation_xyz
1 +X,+Y,+Z
2 1/4-X,1/4+Y,1/4+Z
3 1/4+X,1/4-Y,1/4+Z
4 1/2-X,-Y,1/2+Z
5 +X,1/2+Y,1/2+Z
6 1/4-X,3/4+Y,3/4+Z
7 1/4+X,3/4-Y,3/4+Z
8 1/2-X,1/2-Y,+Z
9 1/2+X,+Y,1/2+Z
10 3/4-X,1/4+Y,3/4+Z
11 3/4+X,1/4-Y,3/4+Z
12 -X,-Y,+Z
13 1/2+X,1/2+Y,+Z
14 3/4-X,3/4+Y,1/4+Z
15 3/4+X,3/4-Y,1/4+Z
16 -X,1/2-Y,1/2+Z

loop_
_atom_site_label
_atom_site_type_symbol
_atom_site_fract_x
_atom_site_fract_y
_atom_site_fract_z
_atom_site_U_iso_or_equiv
_atom_site_adp_type
_atom_site_occupancy
_atom_site_site_symmetry_multiplicity
_atom_site_calc_flag
_atom_site_refinement_flags
N1 N 0.34563(7) 0.02652(14) 0.90618(11) 0.0408(6) Uani 1 16 d .
N2 N 0.26576(7) 0.06171(13) 0.92562(10) 0.0365(5) Uani 1 16 d .
N3 N 0.14412(8) 0.19494(15) 0.88762(12) 0.0490(7) Uani 1 16 d .
N4 N 0.22391(8) 0.16718(15) 0.87052(12) 0.0486(7) Uani 1 16 d .
C1 C 0.29582(8) 0.10367(16) 0.95140(12) 0.0367(6) Uani 1 16 d .
C2 C 0.28681(9) 0.16077(15) 0.98509(12) 0.0376(6) Uani 1 16 d .
C3 C 0.31683(9) 0.19982(17) 1.01458(12) 0.0390(7) Uani 1 16 d .
C4 C 0.30808(10) 0.25684(17) 1.05171(13) 0.0449(7) Uani 1 16 d .
C5 C 0.33773(10) 0.28890(19) 1.08205(14) 0.0497(8) Uani 1 16 d .
C6 C 0.37759(10) 0.26567(19) 1.07651(14) 0.0497(8) Uani 1 16 d .
C7 C 0.38701(10) 0.21176(19) 1.03998(13) 0.0470(8) Uani 1 16 d .
C8 C 0.35683(9) 0.17791(17) 1.00793(12) 0.0390(7) Uani 1 16 d .
C9 C 0.36614(9) 0.12096(17) 0.97066(12) 0.0416(7) Uani 1 16 d .
C10 C 0.33711(9) 0.08365(16) 0.94212(12) 0.0375(6) Uani 1 16 d .
C11 C 0.31645(9) -0.00165(17) 0.87150(12) 0.0390(7) Uani 1 16 d .
C12 C 0.32538(10) -0.04567(17) 0.82722(14) 0.0465(8) Uani 1 16 d .
C13 C 0.29529(10) -0.07992(17) 0.79529(13) 0.0441(7) Uani 1 16 d .
C14 C 0.30433(11) -0.12548(19) 0.75045(15) 0.0549(9) Uani 1 16 d .
C15 C 0.27485(13) -0.1594(2) 0.72136(17) 0.0642(11) Uani 1 16 d .
C16 C 0.23488(12) -0.1491(2) 0.73566(18) 0.0638(10) Uani 1 16 d .
C17 C 0.22476(11) -0.10426(18) 0.77859(16) 0.0551(9) Uani 1 16 d .
C18 C 0.25460(10) -0.06841(17) 0.80888(13) 0.0440(7) Uani 1 16 d .
C19 C 0.24598(9) -0.02034(16) 0.85267(13) 0.0412(7) Uani 1 16 d .
C20 C 0.27517(9) 0.01277(15) 0.88298(12) 0.0356(6) Uani 1 16 d .
C21 C 0.22449(9) 0.07458(16) 0.93823(12) 0.0365(6) Uani 1 16 d .
C22 C 0.20456(8) 0.03085(15) 0.97834(12) 0.0348(6) Uani 1 16 d .
C23 C 0.22389(10) -0.02403(17) 1.00835(13) 0.0436(7) Uani 1 16 d .
C24 C 0.20326(11) -0.06461(19) 1.04632(14) 0.0537(9) Uani 1 16 d .
C25 C 0.16285(11) -0.0513(2) 1.05533(15) 0.0560(9) Uani 1 16 d .
C26 C 0.14314(10) 0.00133(19) 1.02657(13) 0.0493(8) Uani 1 16 d .
C27 C 0.16331(8) 0.04365(16) 0.98684(12) 0.0375(6) Uani 1 16 d .
C28 C 0.14304(9) 0.09818(16) 0.95592(12) 0.0385(7) Uani 1 16 d .
C29 C 0.16238(8) 0.13966(16) 0.91805(12) 0.0374(6) Uani 1 16 d .
C30 C 0.16390(10) 0.23141(17) 0.84513(13) 0.0440(7) Uani 1 16 d .
C31 C 0.14552(11) 0.28180(17) 0.81139(13) 0.0502(8) Uani 1 16 d .
C32 C 0.16775(14) 0.32298(18) 0.77300(13) 0.0572(10) Uani 1 16 d .
C33 C 0.14887(16) 0.3780(2) 0.74065(15) 0.0746(14) Uani 1 16 d .
C34 C 0.1708(2) 0.4202(2) 0.70554(17) 0.0924(18) Uani 1 16 d .
C35 C 0.2118(2) 0.4103(2) 0.70084(18) 0.0913(18) Uani 1 16 d .
C36 C 0.23134(16) 0.3566(2) 0.73052(15) 0.0706(12) Uani 1 16 d .
C37 C 0.20932(13) 0.31164(18) 0.76743(12) 0.0521(9) Uani 1 16 d .
C38 C 0.22794(10) 0.25663(17) 0.79940(12) 0.0437(7) Uani 1 16 d .
C39 C 0.20555(10) 0.21841(16) 0.83734(13) 0.0415(7) Uani 1 16 d .
C40 C 0.20411(9) 0.12627(16) 0.90916(12) 0.0365(6) Uani 1 16 d .
C41 C 0.38750(9) 0.00578(17) 0.89774(14) 0.0453(7) Uani 1 16 d .
C42 C 0.40910(9) 0.05241(18) 0.85574(15) 0.0484(8) Uani 1 16 d .
C43 C 0.45240(11) 0.0299(2) 0.84893(19) 0.0658(10) Uani 1 16 d .
C44 C 0.10203(11) 0.2163(2) 0.90080(15) 0.0561(9) Uani 1 16 d .
C45 C 0.07316(13) 0.1768(2) 0.86484(16) 0.0655(11) Uani 1 16 d .
C46 C 0.03119(14) 0.2115(3) 0.8720(2) 0.0977(18) Uani 1 16 d .
C47 C 0.0154(3) 0.0247(3) 0.1691(3) 0.154(3) Uani 1 16 d .
C48 C 0.0582(3) 0.0102(5) 0.1673(5) 0.198(5) Uani 1 16 d .
C49 C 0.0860(2) 0.0698(4) 0.1695(3) 0.125(2) Uani 1 16 d .
H2 H 0.25965 0.17503 0.98904 0.0452 Uiso 1 16 calc R
H4 H 0.28126 0.27316 1.05567 0.0538 Uiso 1 16 calc R
H4A H 0.24982 0.16038 0.86667 0.0583 Uiso 1 16 calc R
H5 H 0.33132 0.32698 1.10694 0.0596 Uiso 1 16 calc R
H6 H 0.39799 0.28742 1.09813 0.0596 Uiso 1 16 calc R
H7 H 0.41406 0.19679 1.03601 0.0565 Uiso 1 16 calc R
H9 H 0.39338 0.10814 0.96521 0.0499 Uiso 1 16 calc R
H12 H 0.35263 -0.05328 0.81782 0.0557 Uiso 1 16 calc R
H14 H 0.33147 -0.13268 0.74028 0.0658 Uiso 1 16 calc R
H15 H 0.28157 -0.19012 0.69138 0.0770 Uiso 1 16 calc R
H16 H 0.21447 -0.1732 0.71554 0.0765 Uiso 1 16 calc R
H17 H 0.19741 -0.09748 0.78786 0.0662 Uiso 1 16 calc R
H19 H 0.21879 -0.01068 0.86137 0.0494 Uiso 1 16 calc R
H23 H 0.25151 -0.03324 1.00239 0.0523 Uiso 1 16 calc R
H24 H 0.21661 -0.10174 1.06641 0.0644 Uiso 1 16 calc R
H25 H 0.1488 -0.07927 1.08185 0.0672 Uiso 1 16 calc R
H26 H 0.11553 0.00967 1.03331 0.0591 Uiso 1 16 calc R
H28 H 0.11527 0.10579 0.96189 0.0462 Uiso 1 16 calc R
H31 H 0.11744 0.28891 0.81401 0.0602 Uiso 1 16 calc R
H33 H 0.12082 0.38544 0.74355 0.0895 Uiso 1 16 calc R
H34 H 0.1579 0.45658 0.6842 0.1109 Uiso 1 16 calc R
H35 H 0.22666 0.44087 0.67692 0.1095 Uiso 1 16 calc R
H36 H 0.25933 0.34971 0.72626 0.0847 Uiso 1 16 calc R
H41A H 0.38852 -0.04583 0.88582 0.0543 Uiso 1 16 calc R
H41B H 0.40182 0.00938 0.93311 0.0543 Uiso 1 16 calc R
H42A H 0.39526 0.04818 0.82006 0.0581 Uiso 1 16 calc R
H42B H 0.40796 0.10418 0.86726 0.0581 Uiso 1 16 calc R
H43A H 0.45366 -0.02099 0.83669 0.0790 Uiso 1 16 calc R
H43B H 0.46633 0.03477 0.88404 0.0790 Uiso 1 16 calc R
H43C H 0.46524 0.06136 0.82166 0.0790 Uiso 1 16 calc R
H44A H 0.09626 0.20473 0.93959 0.0674 Uiso 1 16 calc R
H44B H 0.0988 0.26959 0.89571 0.0674 Uiso 1 16 calc R
H45A H 0.07228 0.12451 0.87496 0.0786 Uiso 1 16 calc R
H45B H 0.08171 0.1806 0.82615 0.0786 Uiso 1 16 calc R
H46A H 0.03226 0.26312 0.86174 0.1173 Uiso 1 16 calc R
H46B H 0.02284 0.20716 0.91036 0.1173 Uiso 1 16 calc R
H46C H 0.01194 0.18599 0.84858 0.1173 Uiso 1 16 calc R
H47A H 0.01128 0.05482 0.20227 0.1845 Uiso 1 16 calc R
H47B H 0.01006 0.05735 0.1376 0.1845 Uiso 1 16 calc R
H48A H 0.06447 -0.02289 0.19808 0.2381 Uiso 1 16 calc R
H48B H 0.06357 -0.01715 0.13311 0.2381 Uiso 1 16 calc R
H49A H 0.0827 0.09611 0.20413 0.1501 Uiso 1 16 calc R
H49B H 0.08099 0.10314 0.13887 0.1501 Uiso 1 16 calc R
H49C H 0.11336 0.05084 0.167 0.1501 Uiso 1 16 calc R

loop_
_atom_site_aniso_label
_atom_site_aniso_U_11
_atom_site_aniso_U_22
_atom_site_aniso_U_33
_atom_site_aniso_U_12
_atom_site_aniso_U_13
_atom_site_aniso_U_23
N1 0.0311(13) 0.0459(14) 0.0453(14) 0.0061(11) -0.0011(11) -0.0003(12)
N2 0.0286(12) 0.0393(13) 0.0417(14) -0.0026(10) 0.0015(10) -0.0007(11)
N3 0.0418(15) 0.0466(15) 0.0586(18) 0.0074(13) -0.0027(13) 0.0149(13)
N4 0.0371(15) 0.0548(16) 0.0538(17) 0.0000(13) 0.0008(12) 0.0248(14)
C1 0.0297(14) 0.0399(16) 0.0403(16) -0.0017(12) 0.0007(12) 0.0073(13)
C2 0.0305(15) 0.0384(16) 0.0440(17) 0.0028(12) 0.0005(12) 0.0048(13)
C3 0.0329(15) 0.0436(17) 0.0404(16) -0.0018(12) -0.0027(12) 0.0073(13)
C4 0.0389(17) 0.0481(18) 0.0475(18) 0.0001(14) -0.0024(14) 0.0043(15)
C5 0.046(2) 0.0542(19) 0.0486(19) -0.0041(15) -0.0068(15) 0.0011(16)
C6 0.0394(17) 0.061(2) 0.0485(19) -0.0119(15) -0.0073(15) 0.0052(17)
C7 0.0361(17) 0.062(2) 0.0427(18) -0.0054(14) -0.0007(13) 0.0040(16)
C8 0.0332(15) 0.0464(17) 0.0374(16) -0.0025(13) -0.0012(12) 0.0075(13)
C9 0.0299(14) 0.0519(19) 0.0429(17) 0.0021(13) 0.0027(12) 0.0052(14)
C10 0.0335(15) 0.0418(16) 0.0372(15) 0.0033(12) 0.0013(12) 0.0081(13)
C11 0.0352(15) 0.0418(17) 0.0399(16) 0.0023(13) 0.0007(12) 0.0113(13)
C12 0.0398(17) 0.0472(18) 0.052(2) 0.0082(14) 0.0049(14) 0.0028(16)
C13 0.0494(19) 0.0359(16) 0.0471(19) 0.0087(13) 0.0006(14) 0.0006(14)
C14 0.055(2) 0.051(2) 0.058(2) 0.0130(17) 0.0038(16) -0.0082(17)
C15 0.071(3) 0.058(2) 0.064(3) 0.0154(19) 0.003(2) -0.0190(19)
C16 0.053(2) 0.065(2) 0.073(3) 0.0051(18) -0.0026(19) -0.021(2)
C17 0.048(2) 0.051(2) 0.067(2) 0.0034(15) -0.0006(17) -0.0141(18)
C18 0.0449(18) 0.0408(17) 0.0464(18) 0.0040(13) -0.0016(14) 0.0001(14)
C19 0.0385(17) 0.0413(17) 0.0437(17) 0.0012(13) 0.0040(14) 0.0006(14)
C20 0.0357(15) 0.0340(15) 0.0372(16) 0.0049(12) 0.0037(12) 0.0051(12)
C21 0.0364(15) 0.0368(15) 0.0362(16) 0.0006(12) 0.0009(12) 0.0034(12)
C22 0.0310(14) 0.0346(15) 0.0389(16) -0.0053(11) -0.0023(12) 0.0034(12)
C23 0.0430(17) 0.0429(17) 0.0450(18) -0.0071(14) -0.0060(14) 0.0068(14)
C24 0.058(2) 0.052(2) 0.051(2) -0.0078(16) -0.0051(16) 0.0170(17)
C25 0.057(2) 0.062(2) 0.0489(19) -0.0205(17) -0.0011(17) 0.0178(18)
C26 0.0439(18) 0.060(2) 0.0443(18) -0.0137(15) 0.0076(14) 0.0006(16)
C27 0.0369(15) 0.0384(15) 0.0372(16) -0.0075(12) -0.0016(13) -0.0026(13)
C28 0.0314(14) 0.0443(16) 0.0399(16) -0.0026(12) 0.0007(12) -0.0017(13)
C29 0.0340(15) 0.0374(16) 0.0409(16) 0.0026(12) -0.0024(12) 0.0040(13)
C30 0.0500(19) 0.0379(16) 0.0441(18) 0.0019(14) -0.0066(14) 0.0028(14)
C31 0.071(2) 0.0369(17) 0.0429(19) 0.0102(15) -0.0167(16) -0.0040(14)
C32 0.107(3) 0.0334(17) 0.0312(17) 0.0116(18) -0.0150(18) -0.0028(14)
C33 0.141(4) 0.050(2) 0.0323(18) 0.032(2) -0.015(2) -0.0019(17)
C34 0.181(6) 0.053(3) 0.043(2) 0.022(3) -0.019(3) 0.0081(19)
C35 0.180(6) 0.046(2) 0.048(3) -0.015(3) -0.012(3) 0.016(2)
C36 0.129(4) 0.046(2) 0.0369(19) -0.017(2) -0.005(2) 0.0068(16)
C37 0.092(3) 0.0380(18) 0.0262(16) -0.0111(18) -0.0086(16) 0.0020(13)
C38 0.066(2) 0.0353(16) 0.0301(14) -0.0123(15) -0.0056(14) -0.0006(12)
C39 0.0517(19) 0.0346(15) 0.0383(16) -0.0068(14) -0.0091(14) 0.0042(13)
C40 0.0389(15) 0.0357(14) 0.0349(15) -0.0030(12) 0.0025(12) 0.0029(12)
C41 0.0306(15) 0.0503(18) 0.0549(19) 0.0111(13) 0.0011(14) 0.0037(15)
C42 0.0342(16) 0.057(2) 0.054(2) 0.0077(14) 0.0078(14) 0.0012(16)
C43 0.0374(19) 0.072(2) 0.088(3) 0.0033(17) 0.012(2) -0.004(2)
C44 0.063(2) 0.056(2) 0.049(2) 0.0085(17) -0.0114(17) -0.0090(17)
C45 0.068(3) 0.074(3) 0.054(2) 0.012(2) -0.0094(19) -0.015(2)
C46 0.052(3) 0.166(5) 0.075(3) 0.029(3) -0.005(2) 0.020(3)
C47 0.209(10) 0.090(5) 0.163(7) -0.015(5) 0.005(7) 0.018(4)
C48 0.085(5) 0.178(9) 0.332(15) 0.001(6) 0.005(7) 0.022(9)
C49 0.124(6) 0.121(5) 0.131(5) 0.005(4) 0.033(4) 0.008(4)

loop_
_atom_type_symbol
_atom_type_description
_atom_type_scat_dispersion_real
_atom_type_scat_dispersion_imag
_atom_type_scat_source
C C 0.0033 0.0016
;
International Tables for Crystallography
(Vol. C, Tables 4.2.6.8 and 6.1.1.4)
;
H H 0.0000 0.0000
;
International Tables for Crystallography
(Vol. C, Table 6.1.1.4)
;
N N 0.0061 0.0033
;
International Tables for Crystallography
(Vol. C, Tables 4.2.6.8 and 6.1.1.4)
;

loop_
_geom_angle_atom_site_label_1
_geom_angle_atom_site_label_2
_geom_angle_atom_site_label_3
_geom_angle
_geom_angle_publ_flag
_geom_angle_site_symmetry_1
_geom_angle_site_symmetry_3
C10 N1 C11 121.2(2) yes . .
C10 N1 C41 118.6(2) yes . .
C11 N1 C41 119.2(3) yes . .
C1 N2 C20 121.1(2) yes . .
C1 N2 C21 120.0(2) yes . .
C20 N2 C21 118.6(2) yes . .
C29 N3 C30 122.3(3) yes . .
C29 N3 C44 119.1(3) yes . .
C30 N3 C44 118.6(3) yes . .
C39 N4 C40 123.9(3) yes . .
N2 C1 C2 121.9(3) yes . .
N2 C1 C10 118.1(3) yes . .
C2 C1 C10 120.0(3) yes . .
C1 C2 C3 122.2(3) yes . .
C2 C3 C4 123.3(3) yes . .
C2 C3 C8 117.9(3) yes . .
C4 C3 C8 118.8(3) yes . .
C3 C4 C5 120.9(3) yes . .
C4 C5 C6 120.3(3) yes . .
C5 C6 C7 120.0(3) yes . .
C6 C7 C8 120.8(3) yes . .
C3 C8 C7 119.2(3) yes . .
C3 C8 C9 119.5(3) yes . .
C7 C8 C9 121.3(3) yes . .
C8 C9 C10 122.4(3) yes . .
N1 C10 C1 118.9(3) yes . .
N1 C10 C9 123.2(3) yes . .
C1 C10 C9 117.9(3) yes . .
N1 C11 C12 122.8(3) yes . .
N1 C11 C20 119.2(3) yes . .
C12 C11 C20 118.0(3) yes . .
C11 C12 C13 122.3(3) yes . .
C12 C13 C14 122.5(3) yes . .
C12 C13 C18 119.1(3) yes . .
C14 C13 C18 118.4(3) yes . .
C13 C14 C15 121.3(3) yes . .
C14 C15 C16 120.0(4) yes . .
C15 C16 C17 120.6(4) yes . .
C16 C17 C18 120.4(3) yes . .
C13 C18 C17 119.3(3) yes . .
C13 C18 C19 117.7(3) yes . .
C17 C18 C19 123.0(3) yes . .
C18 C19 C20 122.7(3) yes . .
N2 C20 C11 118.5(3) yes . .
N2 C20 C19 121.5(3) yes . .
C11 C20 C19 120.0(3) yes . .
N2 C21 C22 120.2(3) yes . .
N2 C21 C40 118.9(3) yes . .
C22 C21 C40 120.8(3) yes . .
C21 C22 C23 123.0(3) yes . .
C21 C22 C27 117.5(3) yes . .
C23 C22 C27 119.4(3) yes . .
C22 C23 C24 120.6(3) yes . .
C23 C24 C25 120.0(3) yes . .
C24 C25 C26 120.8(3) yes . .
C25 C26 C27 120.8(3) yes . .
C22 C27 C26 118.4(3) yes . .
C22 C27 C28 120.2(3) yes . .
C26 C27 C28 121.5(3) yes . .
C27 C28 C29 121.8(3) yes . .
N3 C29 C28 124.0(3) yes . .
N3 C29 C40 118.0(3) yes . .
C28 C29 C40 118.0(3) yes . .
N3 C30 C31 123.4(3) yes . .
N3 C30 C39 118.7(3) yes . .
C31 C30 C39 117.8(3) yes . .
C30 C31 C32 121.2(3) yes . .
C31 C32 C33 120.7(4) yes . .
C31 C32 C37 120.2(3) yes . .
C33 C32 C37 119.1(4) yes . .
C32 C33 C34 120.6(5) yes . .
C33 C34 C35 120.6(5) yes . .
C34 C35 C36 121.0(5) yes . .
C35 C36 C37 119.8(5) yes . .
C32 C37 C36 119.0(3) yes . .
C32 C37 C38 118.9(3) yes . .
C36 C37 C38 122.1(4) yes . .
C37 C38 C38 123.3(3) yes . 8_555
C37 C38 C39 119.4(3) yes . .
C38 C38 C39 116.9(3) yes 8_555 .
N4 C39 C30 117.9(3) yes . .
N4 C39 C38 119.7(3) yes . .
C30 C39 C38 122.3(3) yes . .
N4 C40 C21 119.6(3) yes . .
N4 C40 C29 118.6(3) yes . .
C21 C40 C29 121.7(3) yes . .
N1 C41 C42 113.8(3) yes . .
C41 C42 C43 112.1(3) yes . .
N3 C44 C45 110.8(3) yes . .
C44 C45 C46 108.7(4) yes . .
C47 C47 C48 128.1(7) yes 12_555 .
C47 C48 C49 119.8(7) yes . .
C39 N4 H4A 118.036 no . .
C40 N4 H4A 118.035 no . .
C1 C2 H2 118.891 no . .
C3 C2 H2 118.887 no . .
C3 C4 H4 119.538 no . .
C5 C4 H4 119.532 no . .
C4 C5 H5 119.858 no . .
C6 C5 H5 119.863 no . .
C5 C6 H6 120.009 no . .
C7 C6 H6 120.006 no . .
C6 C7 H7 119.619 no . .
C8 C7 H7 119.619 no . .
C8 C9 H9 118.812 no . .
C10 C9 H9 118.832 no . .
C11 C12 H12 118.825 no . .
C13 C12 H12 118.829 no . .
C13 C14 H14 119.349 no . .
C15 C14 H14 119.358 no . .
C14 C15 H15 120.006 no . .
C16 C15 H15 120.020 no . .
C15 C16 H16 119.708 no . .
C17 C16 H16 119.726 no . .
C16 C17 H17 119.796 no . .
C18 C17 H17 119.785 no . .
C18 C19 H19 118.671 no . .
C20 C19 H19 118.638 no . .
C22 C23 H23 119.690 no . .
C24 C23 H23 119.686 no . .
C23 C24 H24 120.005 no . .
C25 C24 H24 120.007 no . .
C24 C25 H25 119.608 no . .
C26 C25 H25 119.588 no . .
C25 C26 H26 119.618 no . .
C27 C26 H26 119.629 no . .
C27 C28 H28 119.118 no . .
C29 C28 H28 119.131 no . .
C30 C31 H31 119.404 no . .
C32 C31 H31 119.394 no . .
C32 C33 H33 119.713 no . .
C34 C33 H33 119.724 no . .
C33 C34 H34 119.725 no . .
C35 C34 H34 119.721 no . .
C34 C35 H35 119.482 no . .
C36 C35 H35 119.475 no . .
C35 C36 H36 120.104 no . .
C37 C36 H36 120.109 no . .
N1 C41 H41A 108.784 no . .
N1 C41 H41B 108.785 no . .
C42 C41 H41A 108.804 no . .
C42 C41 H41B 108.802 no . .
H41A C41 H41B 107.679 no . .
C41 C42 H42A 109.189 no . .
C41 C42 H42B 109.190 no . .
C43 C42 H42A 109.199 no . .
C43 C42 H42B 109.200 no . .
H42A C42 H42B 107.896 no . .
C42 C43 H43A 109.490 no . .
C42 C43 H43B 109.474 no . .
C42 C43 H43C 109.470 no . .
H43A C43 H43B 109.462 no . .
H43A C43 H43C 109.469 no . .
H43B C43 H43C 109.461 no . .
N3 C44 H44A 109.474 no . .
N3 C44 H44B 109.486 no . .
C45 C44 H44A 109.490 no . .
C45 C44 H44B 109.479 no . .
H44A C44 H44B 108.064 no . .
C44 C45 H45A 109.961 no . .
C44 C45 H45B 109.960 no . .
C46 C45 H45A 109.938 no . .
C46 C45 H45B 109.947 no . .
H45A C45 H45B 108.342 no . .
C45 C46 H46A 109.463 no . .
C45 C46 H46B 109.473 no . .
C45 C46 H46C 109.468 no . .
H46A C46 H46B 109.468 no . .
H46A C46 H46C 109.492 no . .
H46B C46 H46C 109.463 no . .
C47 C47 H47A 105.268 no 12_555 .
C47 C47 H47B 105.267 no 12_555 .
C48 C47 H47A 105.279 no . .
C48 C47 H47B 105.277 no . .
H47A C47 H47B 105.955 no . .
C47 C48 H48A 107.353 no . .
C47 C48 H48B 107.354 no . .
C49 C48 H48A 107.367 no . .
C49 C48 H48B 107.372 no . .
H48A C48 H48B 106.918 no . .
C48 C49 H49A 109.470 no . .
C48 C49 H49B 109.472 no . .
C48 C49 H49C 109.476 no . .
H49A C49 H49B 109.472 no . .
H49A C49 H49C 109.467 no . .
H49B C49 H49C 109.471 no . .

loop_
_geom_bond_atom_site_label_1
_geom_bond_atom_site_label_2
_geom_bond_distance
_geom_bond_publ_flag
_geom_bond_site_symmetry_2
N1 C10 1.395(4) yes .
N1 C11 1.391(4) yes .
N1 C41 1.465(4) yes .
N2 C1 1.413(4) yes .
N2 C20 1.410(4) yes .
N2 C21 1.433(4) yes .
N3 C29 1.397(4) yes .
N3 C30 1.400(4) yes .
N3 C44 1.496(5) yes .
N4 C39 1.384(4) yes .
N4 C40 1.375(4) yes .
C1 C2 1.365(4) yes .
C1 C10 1.446(4) yes .
C2 C3 1.428(4) yes .
C3 C4 1.414(4) yes .
C3 C8 1.406(4) yes .
C4 C5 1.370(5) yes .
C5 C6 1.406(5) yes .
C6 C7 1.368(5) yes .
C7 C8 1.420(4) yes .
C8 C9 1.419(4) yes .
C9 C10 1.377(4) yes .
C11 C12 1.382(4) yes .
C11 C20 1.433(4) yes .
C12 C13 1.419(5) yes .
C13 C14 1.410(5) yes .
C13 C18 1.416(5) yes .
C14 C15 1.365(6) yes .
C15 C16 1.394(6) yes .
C16 C17 1.374(6) yes .
C17 C18 1.405(5) yes .
C18 C19 1.415(4) yes .
C19 C20 1.367(4) yes .
C21 C22 1.430(4) yes .
C21 C40 1.366(4) yes .
C22 C23 1.402(4) yes .
C22 C27 1.414(4) yes .
C23 C24 1.374(5) yes .
C24 C25 1.390(5) yes .
C25 C26 1.363(5) yes .
C26 C27 1.413(4) yes .
C27 C28 1.424(4) yes .
C28 C29 1.361(4) yes .
C29 C40 1.433(4) yes .
C30 C31 1.382(5) yes .
C30 C39 1.426(5) yes .
C31 C32 1.415(5) yes .
C32 C33 1.428(5) yes .
C32 C37 1.412(6) yes .
C33 C34 1.368(7) yes .
C34 C35 1.385(11) yes .
C35 C36 1.387(7) yes .
C36 C37 1.426(5) yes .
C37 C38 1.419(5) yes .
C38 C38 1.495(5) yes 8_555
C38 C39 1.382(4) yes .
C41 C42 1.518(5) yes .
C42 C43 1.514(5) yes .
C44 C45 1.492(6) yes .
C45 C46 1.550(7) yes .
C47 C47 1.372(11) yes 12_555
C47 C48 1.454(12) yes .
C48 C49 1.436(11) yes .
N4 H4A 0.880 no .
C2 H2 0.950 no .
C4 H4 0.950 no .
C5 H5 0.950 no .
C6 H6 0.950 no .
C7 H7 0.950 no .
C9 H9 0.950 no .
C12 H12 0.950 no .
C14 H14 0.950 no .
C15 H15 0.950 no .
C16 H16 0.950 no .
C17 H17 0.950 no .
C19 H19 0.950 no .
C23 H23 0.950 no .
C24 H24 0.950 no .
C25 H25 0.950 no .
C26 H26 0.950 no .
C28 H28 0.950 no .
C31 H31 0.950 no .
C33 H33 0.950 no .
C34 H34 0.950 no .
C35 H35 0.950 no .
C36 H36 0.950 no .
C41 H41A 0.990 no .
C41 H41B 0.990 no .
C42 H42A 0.990 no .
C42 H42B 0.990 no .
C43 H43A 0.980 no .
C43 H43B 0.980 no .
C43 H43C 0.980 no .
C44 H44A 0.990 no .
C44 H44B 0.990 no .
C45 H45A 0.990 no .
C45 H45B 0.990 no .
C46 H46A 0.980 no .
C46 H46B 0.980 no .
C46 H46C 0.980 no .
C47 H47A 0.990 no .
C47 H47B 0.990 no .
C48 H48A 0.990 no .
C48 H48B 0.990 no .
C49 H49A 0.980 no .
C49 H49B 0.980 no .
C49 H49C 0.980 no .

loop_
_geom_contact_atom_site_label_1
_geom_contact_atom_site_label_2
_geom_contact_distance
_geom_contact_publ_flag
_geom_contact_site_symmetry_2
N1 N2 2.788(3) no .
N2 N4 2.739(4) no .
N2 C23 2.917(4) no .
N3 N4 2.748(4) no .
N4 N4 3.500(4) no 8_555
N4 C1 3.322(4) no .
N4 C2 3.503(4) no .
N4 C19 3.541(4) no .
N4 C20 3.321(4) no .
N4 C37 3.388(5) no 8_555
N4 C38 2.749(4) no 8_555
N4 C39 3.258(4) no 8_555
C1 C8 2.814(4) no .
C1 C11 2.830(4) no .
C1 C22 3.395(4) no .
C1 C40 3.262(4) no .
C2 C9 2.773(4) no .
C2 C21 2.854(4) no .
C2 C40 3.389(4) no .
C3 C6 2.806(5) no .
C3 C10 2.850(4) no .
C4 C7 2.780(5) no .
C5 C8 2.797(5) no .
C8 C44 3.535(5) no 8_555
C9 C41 2.852(4) no .
C9 C42 3.394(5) no .
C9 C44 3.596(5) no 8_555
C10 C20 2.839(4) no .
C10 C42 3.252(4) no .
C11 C18 2.848(4) no .
C11 C42 3.275(4) no .
C12 C19 2.766(5) no .
C12 C41 2.858(5) no .
C12 C42 3.398(5) no .
C13 C16 2.794(5) no .
C13 C20 2.815(4) no .
C14 C17 2.775(5) no .
C15 C18 2.795(5) no .
C19 C21 2.812(4) no .
C19 C22 3.496(4) no .
C19 C40 3.328(4) no .
C20 C22 3.333(4) no .
C20 C23 3.574(4) no .
C20 C40 3.221(4) no .
C21 C28 2.791(4) no .
C22 C25 2.784(5) no .
C22 C29 2.852(4) no .
C23 C26 2.775(5) no .
C24 C27 2.798(5) no .
C27 C40 2.784(4) no .
C28 C44 2.894(5) no .
C28 C45 3.533(5) no .
C29 C39 2.838(4) no .
C29 C45 3.324(5) no .
C30 C37 2.841(5) no .
C30 C40 2.822(4) no .
C30 C45 3.231(5) no .
C31 C38 2.809(5) no .
C31 C44 2.885(5) no .
C31 C45 3.355(5) no .
C32 C35 2.799(6) no .
C32 C39 2.782(5) no .
C33 C36 2.796(8) no .
C34 C37 2.810(6) no .
C36 C38 2.998(5) no 8_555
C37 C37 3.536(6) no 8_555
C37 C39 3.365(5) no 8_555
C39 C39 3.190(5) no 8_555
C3 C45 3.380(5) no 3_555
C8 C45 3.431(5) no 3_555
C15 C16 3.540(5) no 8_545
C16 C15 3.540(5) no 8_545
C16 C46 3.477(7) no 6_544
C23 C46 3.563(6) no 3_555
C32 C41 3.531(5) no 11_454
C33 C41 3.362(5) no 11_454
C41 C32 3.531(5) no 3_555
C41 C33 3.362(5) no 3_555
C43 C43 3.366(5) no 12_655
C45 C3 3.380(5) no 11_454
C45 C8 3.431(5) no 11_454
C46 C16 3.477(7) no 2_555
C46 C23 3.563(6) no 11_454
N1 H9 2.6199 no .
N1 H12 2.6174 no .
N1 H42A 2.7086 no .
N1 H42B 2.6965 no .
N2 H2 2.5984 no .
N2 H4A 2.3717 no .
N2 H19 2.5862 no .
N2 H23 2.6018 no .
N3 H28 2.6248 no .
N3 H31 2.6444 no .
N3 H45A 2.7441 no .
N3 H45B 2.5842 no .
N4 H2 3.1354 no .
N4 H4A 3.2802 no 8_555
N4 H19 3.2705 no .
N4 H36 3.5816 no 8_555
C1 H4A 2.7801 no .
C1 H9 3.2803 no .
C1 H23 3.1682 no .
C2 H2 3.3869 no 8_555
C2 H4 2.6919 no .
C2 H4 3.1012 no 8_555
C2 H4A 3.1460 no .
C3 H2 3.4907 no 8_555
C3 H4 3.4653 no 8_555
C3 H5 3.2790 no .
C3 H7 3.2932 no .
C3 H9 3.2903 no .
C4 H2 2.6855 no .
C4 H2 3.0049 no 8_555
C4 H4 3.0388 no 8_555
C4 H6 3.2614 no .
C5 H7 3.2597 no .
C6 H4 3.2637 no .
C6 H44A 3.4993 no 8_555
C7 H5 3.2555 no .
C7 H9 2.6429 no .
C7 H44A 2.9440 no 8_555
C7 H44B 3.5724 no 8_555
C8 H2 3.2822 no .
C8 H4 3.2847 no .
C8 H6 3.2823 no .
C8 H44A 3.1416 no 8_555
C8 H44B 3.2620 no 8_555
C9 H7 2.6543 no .
C9 H41B 2.5383 no .
C9 H42B 2.9034 no .
C9 H44A 3.5148 no 8_555
C9 H44B 2.9575 no 8_555
C10 H2 3.2899 no .
C10 H41A 3.2361 no .
C10 H41B 2.5653 no .
C10 H42B 3.0161 no .
C11 H19 3.2788 no .
C11 H41A 2.5659 no .
C11 H41B 3.2331 no .
C11 H42A 3.0587 no .
C12 H14 2.6632 no .
C12 H41A 2.5507 no .
C12 H42A 2.9061 no .
C13 H15 3.2755 no .
C13 H17 3.2934 no .
C13 H19 3.2798 no .
C14 H12 2.6582 no .
C14 H16 3.2432 no .
C15 H17 3.2606 no .
C16 H14 3.2454 no .
C17 H15 3.2589 no .
C17 H19 2.6586 no .
C18 H12 3.2966 no .
C18 H14 3.2864 no .
C18 H16 3.2687 no .
C19 H4A 3.3308 no .
C19 H17 2.6722 no .
C20 H4A 2.8618 no .
C20 H12 3.2719 no .
C20 H23 3.1376 no .
C21 H2 2.5118 no .
C21 H4A 2.4987 no .
C21 H19 2.4497 no .
C21 H23 2.6785 no .
C22 H2 3.2308 no .
C22 H19 2.9949 no .
C22 H24 3.2697 no .
C22 H26 3.2885 no .
C22 H28 3.3104 no .
C23 H25 3.2482 no .
C24 H26 3.2491 no .
C25 H23 3.2511 no .
C26 H24 3.2476 no .
C26 H28 2.6508 no .
C27 H23 3.2901 no .
C27 H25 3.2700 no .
C28 H26 2.6550 no .
C28 H44A 2.5329 no .
C28 H45A 3.1211 no .
C29 H4A 3.2042 no .
C29 H44A 2.5662 no .
C29 H44B 3.2377 no .
C29 H45A 3.2031 no .
C29 H45B 3.5885 no .
C30 H4A 3.1973 no .
C30 H4A 3.5396 no 8_555
C30 H44A 3.2677 no .
C30 H44B 2.5988 no .
C30 H45B 2.9382 no .
C31 H33 2.6520 no .
C31 H42A 3.4067 no 8_555
C31 H42B 3.0697 no 8_555
C31 H44B 2.5947 no .
C31 H45B 2.8494 no .
C32 H4A 3.5951 no 8_555
C32 H34 3.2870 no .
C32 H36 3.3044 no .
C32 H42A 3.3662 no 8_555
C33 H31 2.6423 no .
C33 H35 3.2424 no .
C33 H42A 2.7869 no 8_555
C34 H36 3.2681 no .
C35 H33 3.2468 no .
C36 H4A 3.3992 no 8_555
C36 H34 3.2660 no .
C37 H4A 2.8295 no 8_555
C37 H31 3.3023 no .
C37 H33 3.3051 no .
C37 H35 3.2908 no .
C37 H36 3.2935 no 8_555
C38 H4A 2.5189 no .
C38 H4A 2.3590 no 8_555
C38 H36 2.6835 no .
C38 H36 2.6774 no 8_555
C39 H4A 2.7696 no 8_555
C39 H31 3.2667 no .
C39 H36 3.2092 no 8_555
C40 H2 2.8379 no .
C40 H19 2.8104 no .
C40 H28 3.2593 no .
C41 H9 2.5043 no .
C41 H12 2.5182 no .
C41 H43A 2.7125 no .
C41 H43B 2.7094 no .
C41 H43C 3.3536 no .
C42 H9 2.9102 no .
C42 H12 2.8586 no .
C42 H31 3.2058 no 8_555
C42 H33 3.1317 no 8_555
C42 H44B 3.4142 no 8_555
C43 H41A 2.7016 no .
C43 H41B 2.6888 no .
C44 H9 3.5837 no 8_555
C44 H28 2.5537 no .
C44 H31 2.5553 no .
C44 H42B 3.4057 no 8_555
C44 H46A 2.6623 no .
C44 H46B 2.6633 no .
C44 H46C 3.3179 no .
C45 H28 3.0489 no .
C45 H31 2.8196 no .
C46 H31 3.5127 no .
C46 H44A 2.7334 no .
C46 H44B 2.5649 no .
C47 H48A 2.7630 no 12_555
C47 H48B 2.7862 no 12_555
C47 H49A 2.7398 no .
C47 H49B 2.7235 no .
C47 H49C 3.3104 no .
C48 H47A 2.7461 no 12_555
C48 H47B 2.6942 no 12_555
C49 H47A 2.6381 no .
C49 H47B 2.6660 no .
H2 H2 2.8216 no 8_555
H2 H4 2.5304 no .
H2 H4 2.3283 no 8_555
H2 H4A 3.0192 no .
H4 H4 2.2560 no 8_555
H4 H5 2.3113 no .
H4A H4A 3.2837 no 8_555
H4A H19 3.3036 no .
H4A H36 3.4485 no 8_555
H5 H6 2.3538 no .
H6 H7 2.3126 no .
H7 H9 2.4712 no .
H7 H44A 2.9869 no 8_555
H7 H44B 3.5086 no 8_555
H9 H41A 3.4269 no .
H9 H41B 1.9920 no .
H9 H42B 2.4429 no .
H9 H43B 3.4187 no .
H9 H44A 3.5020 no 8_555
H9 H44B 2.8228 no 8_555
H12 H14 2.4908 no .
H12 H41A 2.0537 no .
H12 H41B 3.4575 no .
H12 H42A 2.3430 no .
H12 H43A 3.4602 no .
H14 H15 2.3060 no .
H14 H34 3.5229 no 8_555
H15 H16 2.3404 no .
H16 H17 2.3174 no .
H17 H19 2.5028 no .
H23 H24 2.3199 no .
H24 H25 2.3350 no .
H25 H26 2.3018 no .
H26 H28 2.4788 no .
H28 H44A 1.9965 no .
H28 H44B 3.4527 no .
H28 H45A 2.5871 no .
H31 H33 2.4703 no .
H31 H42A 3.0182 no 8_555
H31 H42B 2.4998 no 8_555
H31 H44A 3.5057 no .
H31 H44B 2.1205 no .
H31 H45B 2.3350 no .
H31 H46A 3.1135 no .
H33 H34 2.3103 no .
H33 H42A 2.2937 no 8_555
H33 H42B 3.1772 no 8_555
H33 H43C 3.5875 no 8_555
H34 H35 2.3238 no .
H35 H36 2.3313 no .
H41A H42A 2.3659 no .
H41A H42B 2.8601 no .
H41A H43A 2.5280 no .
H41A H43B 2.9917 no .
H41A H43C 3.5906 no .
H41B H42A 2.8600 no .
H41B H42B 2.3761 no .
H41B H43A 2.9768 no .
H41B H43B 2.5111 no .
H41B H43C 3.5798 no .
H42A H43A 2.3629 no .
H42A H43B 2.8547 no .
H42A H43C 2.3525 no .
H42B H43A 2.8549 no .
H42B H43B 2.3651 no .
H42B H43C 2.3503 no .
H42B H44B 2.4252 no 8_555
H42B H46A 3.1501 no 8_555
H43C H46A 3.3623 no 8_555
H44A H45A 2.3011 no .
H44A H45B 2.8480 no .
H44A H46A 3.0561 no .
H44A H46B 2.5569 no .
H44B H45A 2.8473 no .
H44B H45B 2.4231 no .
H44B H46A 2.3774 no .
H44B H46B 2.8083 no .
H44B H46C 3.4793 no .
H45A H46A 2.8884 no .
H45A H46B 2.4027 no .
H45A H46C 2.3988 no .
H45B H46A 2.4031 no .
H45B H46B 2.8884 no .
H45B H46C 2.3983 no .
H47A H47A 2.1455 no 12_555
H47A H47B 2.6884 no 12_555
H47A H48A 2.2803 no .
H47A H48A 2.6014 no 12_555
H47A H48B 2.7657 no .
H47A H48B 3.0973 no 12_555
H47A H49A 2.5053 no .
H47A H49B 2.9351 no .
H47A H49C 3.5209 no .
H47B H47B 2.2063 no 12_555
H47B H48A 2.7664 no .
H47B H48A 2.9649 no 12_555
H47B H48B 2.2529 no .
H47B H48B 2.5720 no 12_555
H47B H49A 3.0073 no .
H47B H49B 2.5157 no .
H47B H49C 3.5297 no .
H48A H49A 2.2685 no .
H48A H49B 2.7799 no .
H48A H49C 2.2523 no .
H48B H49A 2.7792 no .
H48B H49B 2.2837 no .
H48B H49C 2.2379 no .
N4 H7 3.5532 no 11_454
C1 H45B 3.3348 no 3_555
C2 H45B 3.1628 no 3_555
C2 H46C 3.3940 no 3_555
C3 H45A 3.0262 no 3_555
C3 H45B 2.8667 no 3_555
C4 H45A 3.0360 no 3_555
C4 H45B 3.5738 no 3_555
C5 H15 3.2873 no 5_555
C5 H45A 3.2136 no 3_555
C6 H17 2.9304 no 3_555
C6 H19 3.1673 no 3_555
C6 H45A 3.3787 no 3_555
C6 H49B 3.1646 no 8_556
C7 H17 3.2036 no 3_555
C7 H19 3.3647 no 3_555
C7 H45A 3.3898 no 3_555
C7 H45B 3.3168 no 3_555
C8 H45A 3.2294 no 3_555
C8 H45B 2.7266 no 3_555
C9 H45B 2.9762 no 3_555
C10 H45B 3.2894 no 3_555
C12 H25 3.3597 no 7_544
C13 H47B 3.5742 no 6_545
C13 H48B 3.5812 no 7_545
C14 H26 3.2977 no 7_544
C15 H5 3.3821 no 5_544
C15 H15 3.4191 no 8_545
C15 H16 3.0900 no 8_545
C15 H46B 3.0538 no 6_544
C16 H15 3.1860 no 8_545
C16 H28 3.3997 no 6_544
C16 H44A 3.4990 no 6_544
C16 H45A 3.3394 no 6_544
C16 H46B 2.6904 no 6_544
C17 H6 3.3126 no 11_454
C17 H7 3.5318 no 11_454
C17 H28 3.5002 no 6_544
C17 H44A 3.3960 no 6_544
C17 H46B 3.1006 no 6_544
C17 H47B 3.1576 no 6_545
C17 H49B 3.3676 no 6_545
C18 H47B 3.0197 no 6_545
C19 H6 3.2931 no 11_454
C19 H7 3.4597 no 11_454
C19 H47B 3.2762 no 6_545
C19 H49B 3.5745 no 6_545
C22 H46C 3.5605 no 3_555
C23 H46A 3.1980 no 3_555
C23 H46C 3.0130 no 3_555
C23 H47A 3.4574 no 6_545
C23 H49A 3.3157 no 6_545
C24 H35 3.2863 no 5_545
C24 H43A 3.1691 no 15_445
C24 H46A 3.2281 no 3_555
C24 H46C 3.3213 no 3_555
C24 H47A 3.5222 no 6_545
C24 H49A 3.0319 no 6_545
C25 H12 3.3530 no 15_445
C25 H14 3.3750 no 15_445
C25 H34 3.1557 no 5_545
C25 H41A 3.5169 no 15_445
C25 H49A 3.1087 no 6_545
C26 H14 3.1244 no 15_445
C26 H49A 3.4453 no 6_545
C29 H7 3.5937 no 11_454
C30 H7 3.5698 no 11_454
C31 H9 3.4781 no 11_454
C31 H41B 3.2300 no 11_454
C32 H41A 3.5259 no 11_454
C32 H41B 2.7170 no 11_454
C33 H41A 2.9909 no 11_454
C33 H41B 2.8850 no 11_454
C33 H48A 3.5126 no 5_555
C34 H25 3.1100 no 5_554
C34 H41A 3.0431 no 11_454
C34 H41B 3.3956 no 11_454
C34 H49C 3.2101 no 5_555
C35 H24 3.2953 no 5_554
C35 H25 3.5939 no 5_554
C35 H41A 3.5944 no 11_454
C35 H46A 3.5014 no 7_554
C35 H46B 3.3227 no 7_554
C36 H41B 3.5948 no 11_454
C36 H43B 3.2165 no 10_554
C36 H43B 3.5371 no 11_454
C37 H41B 3.1035 no 11_454
C39 H7 3.5575 no 11_454
C40 H7 3.5545 no 11_454
C41 H33 3.5330 no 3_555
C43 H24 3.3926 no 7_544
C43 H24 3.5589 no 10_554
C43 H36 3.5983 no 14_545
C43 H43A 3.1593 no 12_655
C43 H43B 3.0859 no 12_655
C43 H43C 3.2897 no 12_655
C45 H16 3.3153 no 2_555
C46 H16 3.3650 no 2_555
C46 H23 3.3551 no 11_454
C46 H35 2.8849 no 15_455
C48 H34 3.5016 no 5_544
C49 H6 3.1884 no 8_554
C49 H14 3.4539 no 4_554
C49 H34 3.1952 no 5_544
H2 H46C 3.3619 no 3_555
H4 H15 3.3827 no 5_555
H4 H45A 3.4734 no 3_555
H4 H46C 3.4761 no 2_555
H5 C15 3.3821 no 5_555
H5 H14 3.3400 no 5_555
H5 H15 2.6683 no 5_555
H5 H49B 3.2929 no 8_556
H5 H49C 3.2533 no 8_556
H6 C17 3.3126 no 3_555
H6 C19 3.2931 no 3_555
H6 C49 3.1884 no 8_556
H6 H17 2.4715 no 3_555
H6 H19 2.4389 no 3_555
H6 H49A 3.4168 no 8_556
H6 H49B 2.3461 no 8_556
H6 H49C 3.4284 no 8_556
H7 N4 3.5532 no 3_555
H7 C17 3.5318 no 3_555
H7 C19 3.4597 no 3_555
H7 C29 3.5937 no 3_555
H7 C30 3.5698 no 3_555
H7 C39 3.5575 no 3_555
H7 C40 3.5545 no 3_555
H7 H17 2.9776 no 3_555
H7 H19 2.8473 no 3_555
H7 H36 3.4430 no 14_545
H9 C31 3.4781 no 3_555
H9 H36 3.2677 no 14_545
H9 H45B 3.4784 no 3_555
H12 C25 3.3530 no 7_544
H12 H25 2.6702 no 7_544
H14 C25 3.3750 no 7_544
H14 C26 3.1244 no 7_544
H14 C49 3.4539 no 4_555
H14 H5 3.3400 no 5_544
H14 H25 3.2492 no 7_544
H14 H26 2.7954 no 7_544
H14 H49A 3.0764 no 4_555
H14 H49C 2.9757 no 4_555
H15 C5 3.2873 no 5_544
H15 C15 3.4191 no 8_545
H15 C16 3.1860 no 8_545
H15 H4 3.3827 no 5_544
H15 H5 2.6683 no 5_544
H15 H15 3.0447 no 8_545
H15 H16 2.5760 no 8_545
H15 H46B 3.3412 no 6_544
H15 H46C 3.5486 no 6_544
H16 C15 3.0900 no 8_545
H16 C45 3.3153 no 6_544
H16 C46 3.3650 no 6_544
H16 H15 2.5760 no 8_545
H16 H26 3.3775 no 6_544
H16 H28 2.7200 no 6_544
H16 H44A 3.1650 no 6_544
H16 H45A 2.6776 no 6_544
H16 H46B 2.7749 no 6_544
H16 H46C 3.5758 no 6_544
H17 C6 2.9304 no 11_454
H17 C7 3.2036 no 11_454
H17 H6 2.4715 no 11_454
H17 H7 2.9776 no 11_454
H17 H26 3.3600 no 6_544
H17 H28 2.9273 no 6_544
H17 H44A 2.9680 no 6_544
H17 H46B 3.4193 no 6_544
H17 H47B 3.3163 no 6_545
H17 H49B 2.7943 no 6_545
H19 C6 3.1673 no 11_454
H19 C7 3.3647 no 11_454
H19 H6 2.4389 no 11_454
H19 H7 2.8473 no 11_454
H19 H47B 3.4675 no 6_545
H19 H49B 3.0733 no 6_545
H23 C46 3.3551 no 3_555
H23 H43C 3.4934 no 14_545
H23 H46A 2.8858 no 3_555
H23 H46C 2.9693 no 3_555
H23 H47A 3.2378 no 6_545
H24 C35 3.2953 no 5_545
H24 C43 3.5589 no 14_545
H24 C43 3.3926 no 15_445
H24 H35 2.8301 no 5_545
H24 H43A 2.4226 no 15_445
H24 H43B 3.4755 no 14_545
H24 H43C 2.7826 no 14_545
H24 H46A 2.9462 no 3_555
H24 H46C 3.4835 no 3_555
H24 H47A 3.3542 no 6_545
H24 H49A 3.3397 no 6_545
H25 C12 3.3597 no 15_445
H25 C34 3.1100 no 5_545
H25 C35 3.5939 no 5_545
H25 H12 2.6702 no 15_445
H25 H14 3.2492 no 15_445
H25 H34 2.6029 no 5_545
H25 H35 3.5080 no 5_545
H25 H41A 2.6630 no 15_445
H25 H43A 3.3021 no 15_445
H25 H48B 3.3142 no 1_556
H25 H49A 3.4620 no 6_545
H25 H49C 3.3782 no 1_556
H26 C14 3.2977 no 15_445
H26 H14 2.7954 no 15_445
H26 H16 3.3775 no 2_555
H26 H17 3.3600 no 2_555
H26 H48B 3.0336 no 1_556
H26 H49B 3.3038 no 1_556
H26 H49C 3.3525 no 1_556
H28 C16 3.3997 no 2_555
H28 C17 3.5002 no 2_555
H28 H16 2.7200 no 2_555
H28 H17 2.9273 no 2_555
H31 H41B 3.5112 no 11_454
H33 C41 3.5330 no 11_454
H33 H41A 3.1576 no 11_454
H33 H41B 3.2083 no 11_454
H33 H48A 2.7575 no 5_555
H33 H49C 3.5694 no 5_555
H34 C25 3.1557 no 5_554
H34 C48 3.5016 no 5_555
H34 C49 3.1952 no 5_555
H34 H25 2.6029 no 5_554
H34 H41A 3.2387 no 11_454
H34 H48A 3.1646 no 5_555
H34 H48B 3.4259 no 5_555
H34 H49C 2.3187 no 5_555
H35 C24 3.2863 no 5_554
H35 C46 2.8849 no 7_554
H35 H24 2.8301 no 5_554
H35 H25 3.5080 no 5_554
H35 H43B 3.5928 no 10_554
H35 H46A 2.5887 no 7_554
H35 H46B 2.4571 no 7_554
H35 H46C 3.1848 no 7_554
H36 C43 3.5983 no 10_554
H36 H7 3.4430 no 10_554
H36 H9 3.2677 no 10_554
H36 H41B 3.5601 no 10_554
H36 H43B 2.6744 no 10_554
H41A C25 3.5169 no 7_544
H41A C32 3.5259 no 3_555
H41A C33 2.9909 no 3_555
H41A C34 3.0431 no 3_555
H41A C35 3.5944 no 3_555
H41A H25 2.6630 no 7_544
H41A H33 3.1576 no 3_555
H41A H34 3.2387 no 3_555
H41B C31 3.2300 no 3_555
H41B C32 2.7170 no 3_555
H41B C33 2.8850 no 3_555
H41B C34 3.3956 no 3_555
H41B C36 3.5948 no 3_555
H41B C37 3.1035 no 3_555
H41B H31 3.5112 no 3_555
H41B H33 3.2083 no 3_555
H41B H36 3.5601 no 14_545
H42A H48A 3.3024 no 4_555
H43A C24 3.1691 no 7_544
H43A C43 3.1593 no 12_655
H43A H24 2.4226 no 7_544
H43A H25 3.3021 no 7_544
H43A H43A 3.1928 no 12_655
H43A H43B 2.9254 no 12_655
H43A H43C 2.8345 no 12_655
H43A H47A 3.5412 no 4_555
H43A H48A 3.5325 no 4_555
H43B C36 3.5371 no 3_555
H43B C36 3.2165 no 14_545
H43B C43 3.0859 no 12_655
H43B H24 3.4755 no 10_554
H43B H35 3.5928 no 14_545
H43B H36 2.6744 no 14_545
H43B H43A 2.9254 no 12_655
H43B H43B 2.5869 no 12_655
H43B H43C 3.2647 no 12_655
H43C C43 3.2897 no 12_655
H43C H23 3.4934 no 10_554
H43C H24 2.7826 no 10_554
H43C H43A 2.8345 no 12_655
H43C H43B 3.2647 no 12_655
H43C H43C 3.2338 no 12_655
H43C H47A 3.2999 no 9_555
H43C H48A 3.2552 no 4_555
H44A C16 3.4990 no 2_555
H44A C17 3.3960 no 2_555
H44A H16 3.1650 no 2_555
H44A H17 2.9680 no 2_555
H45A C3 3.0262 no 11_454
H45A C4 3.0360 no 11_454
H45A C5 3.2136 no 11_454
H45A C6 3.3787 no 11_454
H45A C7 3.3898 no 11_454
H45A C8 3.2294 no 11_454
H45A C16 3.3394 no 2_555
H45A H4 3.4734 no 11_454
H45A H16 2.6776 no 2_555
H45B C1 3.3348 no 11_454
H45B C2 3.1628 no 11_454
H45B C3 2.8667 no 11_454
H45B C4 3.5738 no 11_454
H45B C7 3.3168 no 11_454
H45B C8 2.7266 no 11_454
H45B C9 2.9762 no 11_454
H45B C10 3.2894 no 11_454
H45B H9 3.4784 no 11_454
H46A C23 3.1980 no 11_454
H46A C24 3.2281 no 11_454
H46A C35 3.5014 no 15_455
H46A H23 2.8858 no 11_454
H46A H24 2.9462 no 11_454
H46A H35 2.5887 no 15_455
H46B C15 3.0538 no 2_555
H46B C16 2.6904 no 2_555
H46B C17 3.1006 no 2_555
H46B C35 3.3227 no 15_455
H46B H15 3.3412 no 2_555
H46B H16 2.7749 no 2_555
H46B H17 3.4193 no 2_555
H46B H35 2.4571 no 15_455
H46C C2 3.3940 no 11_454
H46C C22 3.5605 no 11_454
H46C C23 3.0130 no 11_454
H46C C24 3.3213 no 11_454
H46C H2 3.3619 no 11_454
H46C H4 3.4761 no 6_544
H46C H15 3.5486 no 2_555
H46C H16 3.5758 no 2_555
H46C H23 2.9693 no 11_454
H46C H24 3.4835 no 11_454
H46C H35 3.1848 no 15_455
H47A C23 3.4574 no 2_554
H47A C24 3.5222 no 2_554
H47A H23 3.2378 no 2_554
H47A H24 3.3542 no 2_554
H47A H43A 3.5412 no 4_554
H47A H43C 3.2999 no 9_454
H47B C13 3.5742 no 2_554
H47B C17 3.1576 no 2_554
H47B C18 3.0197 no 2_554
H47B C19 3.2762 no 2_554
H47B H17 3.3163 no 2_554
H47B H19 3.4675 no 2_554
H48A C33 3.5126 no 5_544
H48A H33 2.7575 no 5_544
H48A H34 3.1646 no 5_544
H48A H42A 3.3024 no 4_554
H48A H43A 3.5325 no 4_554
H48A H43C 3.2552 no 4_554
H48B C13 3.5812 no 15_444
H48B H25 3.3142 no 1_554
H48B H26 3.0336 no 1_554
H48B H34 3.4259 no 5_544
H49A C23 3.3157 no 2_554
H49A C24 3.0319 no 2_554
H49A C25 3.1087 no 2_554
H49A C26 3.4453 no 2_554
H49A H6 3.4168 no 8_554
H49A H14 3.0764 no 4_554
H49A H24 3.3397 no 2_554
H49A H25 3.4620 no 2_554
H49B C6 3.1646 no 8_554
H49B C17 3.3676 no 2_554
H49B C19 3.5745 no 2_554
H49B H5 3.2929 no 8_554
H49B H6 2.3461 no 8_554
H49B H17 2.7943 no 2_554
H49B H19 3.0733 no 2_554
H49B H26 3.3038 no 1_554
H49C C34 3.2101 no 5_544
H49C H5 3.2533 no 8_554
H49C H6 3.4284 no 8_554
H49C H14 2.9757 no 4_554
H49C H25 3.3782 no 1_554
H49C H26 3.3525 no 1_554
H49C H33 3.5694 no 5_544
H49C H34 2.3187 no 5_544

loop_
_geom_hbond_atom_site_label_D
_geom_hbond_atom_site_label_H
_geom_hbond_atom_site_label_A
_geom_hbond_distance_DA
_geom_hbond_distance_DH
_geom_hbond_distance_HA
_geom_hbond_angle_DHA
_geom_hbond_publ_flag
N4 H4A N2 2.739(4) 0.880 2.372 105.3 no

loop_
_geom_torsion_atom_site_label_1
_geom_torsion_atom_site_label_2
_geom_torsion_atom_site_label_3
_geom_torsion_atom_site_label_4
_geom_torsion
_geom_torsion_publ_flag
_geom_torsion_site_symmetry_1
_geom_torsion_site_symmetry_3
_geom_torsion_site_symmetry_4
C10 N1 C11 C12 164.7(2) no . . .
C10 N1 C11 C20 -17.8(4) no . . .
C11 N1 C10 C1 12.7(4) no . . .
C11 N1 C10 C9 -169.3(2) no . . .
C10 N1 C41 C42 -83.4(3) no . . .
C41 N1 C10 C1 -179.0(2) no . . .
C41 N1 C10 C9 -0.9(4) no . . .
C11 N1 C41 C42 85.2(3) no . . .
C41 N1 C11 C12 -3.6(4) no . . .
C41 N1 C11 C20 173.9(2) no . . .
C1 N2 C20 C11 8.9(4) no . . .
C1 N2 C20 C19 -170.7(2) no . . .
C20 N2 C1 C2 167.4(2) no . . .
C20 N2 C1 C10 -13.9(4) no . . .
C1 N2 C21 C22 -96.1(3) no . . .
C1 N2 C21 C40 87.6(3) no . . .
C21 N2 C1 C2 -5.4(4) no . . .
C21 N2 C1 C10 173.3(2) no . . .
C20 N2 C21 C22 91.0(3) no . . .
C20 N2 C21 C40 -85.3(3) no . . .
C21 N2 C20 C11 -178.2(2) no . . .
C21 N2 C20 C19 2.2(4) no . . .
C29 N3 C30 C31 174.3(3) no . . .
C29 N3 C30 C39 -8.3(4) no . . .
C30 N3 C29 C28 -173.3(3) no . . .
C30 N3 C29 C40 7.2(4) no . . .
C29 N3 C44 C45 -95.0(3) no . . .
C44 N3 C29 C28 6.9(4) no . . .
C44 N3 C29 C40 -172.6(2) no . . .
C30 N3 C44 C45 85.1(3) no . . .
C44 N3 C30 C31 -5.9(4) no . . .
C44 N3 C30 C39 171.5(2) no . . .
C39 N4 C40 C21 177.0(3) no . . .
C39 N4 C40 C29 -3.5(4) no . . .
C40 N4 C39 C30 2.4(4) no . . .
C40 N4 C39 C38 -179.6(3) no . . .
N2 C1 C2 C3 175.1(2) no . . .
N2 C1 C10 N1 3.2(4) no . . .
N2 C1 C10 C9 -175.0(2) no . . .
C2 C1 C10 N1 -178.0(2) no . . .
C2 C1 C10 C9 3.8(4) no . . .
C10 C1 C2 C3 -3.7(4) no . . .
C1 C2 C3 C4 -176.9(3) no . . .
C1 C2 C3 C8 0.2(4) no . . .
C2 C3 C4 C5 175.1(3) no . . .
C2 C3 C8 C7 -175.0(2) no . . .
C2 C3 C8 C9 3.0(4) no . . .
C4 C3 C8 C7 2.2(4) no . . .
C4 C3 C8 C9 -179.7(2) no . . .
C8 C3 C4 C5 -2.0(4) no . . .
C3 C4 C5 C6 0.3(5) no . . .
C4 C5 C6 C7 1.2(5) no . . .
C5 C6 C7 C8 -1.0(5) no . . .
C6 C7 C8 C3 -0.8(5) no . . .
C6 C7 C8 C9 -178.8(3) no . . .
C3 C8 C9 C10 -2.9(4) no . . .
C7 C8 C9 C10 175.1(3) no . . .
C8 C9 C10 N1 -178.6(2) no . . .
C8 C9 C10 C1 -0.5(4) no . . .
N1 C11 C12 C13 173.7(3) no . . .
N1 C11 C20 N2 6.9(4) no . . .
N1 C11 C20 C19 -173.5(2) no . . .
C12 C11 C20 N2 -175.6(2) no . . .
C12 C11 C20 C19 4.1(4) no . . .
C20 C11 C12 C13 -3.8(4) no . . .
C11 C12 C13 C14 -179.3(3) no . . .
C11 C12 C13 C18 0.4(5) no . . .
C12 C13 C14 C15 178.1(3) no . . .
C12 C13 C18 C17 -177.8(3) no . . .
C12 C13 C18 C19 2.6(4) no . . .
C14 C13 C18 C17 2.0(4) no . . .
C14 C13 C18 C19 -177.6(3) no . . .
C18 C13 C14 C15 -1.6(5) no . . .
C13 C14 C15 C16 0.3(5) no . . .
C14 C15 C16 C17 0.7(6) no . . .
C15 C16 C17 C18 -0.3(6) no . . .
C16 C17 C18 C13 -1.1(5) no . . .
C16 C17 C18 C19 178.5(3) no . . .
C13 C18 C19 C20 -2.3(4) no . . .
C17 C18 C19 C20 178.1(3) no . . .
C18 C19 C20 N2 178.6(2) no . . .
C18 C19 C20 C11 -1.1(4) no . . .
N2 C21 C22 C23 2.2(4) no . . .
N2 C21 C22 C27 -176.7(2) no . . .
N2 C21 C40 N4 -3.2(4) no . . .
N2 C21 C40 C29 177.3(2) no . . .
C22 C21 C40 N4 -179.5(2) no . . .
C22 C21 C40 C29 1.0(4) no . . .
C40 C21 C22 C23 178.5(2) no . . .
C40 C21 C22 C27 -0.5(4) no . . .
C21 C22 C23 C24 -179.8(2) no . . .
C21 C22 C27 C26 -179.6(2) no . . .
C21 C22 C27 C28 0.2(4) no . . .
C23 C22 C27 C26 1.4(4) no . . .
C23 C22 C27 C28 -178.7(2) no . . .
C27 C22 C23 C24 -0.9(4) no . . .
C22 C23 C24 C25 -0.1(5) no . . .
C23 C24 C25 C26 0.5(5) no . . .
C24 C25 C26 C27 0.1(5) no . . .
C25 C26 C27 C22 -1.0(5) no . . .
C25 C26 C27 C28 179.1(3) no . . .
C22 C27 C28 C29 -0.6(4) no . . .
C26 C27 C28 C29 179.3(3) no . . .
C27 C28 C29 N3 -178.4(2) no . . .
C27 C28 C29 C40 1.0(4) no . . .
N3 C29 C40 N4 -1.3(4) no . . .
N3 C29 C40 C21 178.2(2) no . . .
C28 C29 C40 N4 179.2(2) no . . .
C28 C29 C40 C21 -1.2(4) no . . .
N3 C30 C31 C32 173.0(3) no . . .
N3 C30 C39 N4 3.4(4) no . . .
N3 C30 C39 C38 -174.5(2) no . . .
C31 C30 C39 N4 -179.1(3) no . . .
C31 C30 C39 C38 3.0(4) no . . .
C39 C30 C31 C32 -4.4(4) no . . .
C30 C31 C32 C33 -176.2(3) no . . .
C30 C31 C32 C37 1.8(5) no . . .
C31 C32 C33 C34 176.7(3) no . . .
C31 C32 C37 C36 -176.7(3) no . . .
C31 C32 C37 C38 2.3(4) no . . .
C33 C32 C37 C36 1.3(4) no . . .
C33 C32 C37 C38 -179.7(3) no . . .
C37 C32 C33 C34 -1.3(5) no . . .
C32 C33 C34 C35 -0.1(6) no . . .
C33 C34 C35 C36 1.5(6) no . . .
C34 C35 C36 C37 -1.4(6) no . . .
C35 C36 C37 C32 -0.0(5) no . . .
C35 C36 C37 C38 -179.0(3) no . . .
C32 C37 C38 C38 -175.9(3) no . . 8_555
C32 C37 C38 C39 -3.7(4) no . . .
C36 C37 C38 C38 3.1(5) no . . 8_555
C36 C37 C38 C39 175.3(3) no . . .
C37 C38 C38 C37 -97.7(4) no . 8_555 8_555
C37 C38 C38 C39 89.9(3) no . 8_555 8_555
C37 C38 C39 N4 -176.9(3) no . . .
C37 C38 C39 C30 1.0(4) no . . .
C38 C38 C39 N4 -4.2(4) no 8_555 . .
C38 C38 C39 C30 173.7(2) no 8_555 . .
C39 C38 C38 C37 89.9(3) no . 8_555 8_555
C39 C38 C38 C39 -82.5(3) no . 8_555 8_555
N1 C41 C42 C43 179.1(2) no . . .
N3 C44 C45 C46 -169.1(2) no . . .
C47 C47 C48 C49 -177.9(8) no 12_555 . .
C48 C47 C47 C48 -175.5(9) no . 12_555 12_555
